data_2202816
loop_
_publ_author_name
'Aramaki, Shinji'
'Mizuguchi, Jin'

_publ_section_title
;
 29<i>H</i>,31<i>H</i>-Tetrabenzo[<i>b</i>,<i>g</i>,<i>l</i>,<i>q</i>]porphin
;
_journal_issue 10
_journal_name_full 'Acta Crystallographica Section E'
_journal_page_first o1556
_journal_page_last o1558
_journal_paper_doi 10.1107/S1600536803020750
_journal_volume 59
_journal_year 2003
_chemical_formula_iupac 'C36 H22 N4'
_chemical_formula_moiety 'C36 H22 N4'
_chemical_formula_sum 'C36 H22 N4'
_chemical_formula_weight 510.60
_space_group_IT_number 14
_symmetry_cell_setting monoclinic
_symmetry_space_group_name_Hall '-P 2yn'
_symmetry_space_group_name_H-M 'P 1 21/n 1'
_cell_angle_alpha 90
_cell_angle_beta 101.445(8)
_cell_angle_gamma 90
_cell_formula_units_Z 2
_cell_length_a 12.4050(10)
_cell_length_b 6.5910(7)
_cell_length_c 14.9270(10)
_cell_measurement_reflns_used 4837
_cell_measurement_temperature 93.2
_cell_measurement_theta_max 68.2
_cell_measurement_theta_min 3.6
_cell_volume 1196.18(18)
_computing_cell_refinement PROCESS-AUTO
_computing_data_collection 'PROCESS-AUTO (Rigaku, 1998)'
_computing_data_reduction 'TEXSAN (Molecular Structure Corporation, 2001)'
_computing_molecular_graphics 'ORTEPIII (Burnett & Johnson, 1996)'
_computing_publication_material TEXSAN
_computing_structure_refinement TEXSAN
_computing_structure_solution 'SHELX-86 (Sheldrick, 1985)'
_diffrn_detector_area_resol_mean 10.00
_diffrn_measured_fraction_theta_full 0.9242
_diffrn_measured_fraction_theta_max 0.9242
_diffrn_measurement_device_type 'Rigaku R-AXIS RAPID Imaging Plate'
_diffrn_measurement_method '48 frames, \d--\w = 15\%'
_diffrn_radiation_type 'Cu K\a'
_diffrn_radiation_wavelength 1.5418
_diffrn_reflns_av_R_equivalents 0.111
_diffrn_reflns_limit_h_max 14
_diffrn_reflns_limit_h_min -14
_diffrn_reflns_limit_k_max 6
_diffrn_reflns_limit_k_min -6
_diffrn_reflns_limit_l_max 17
_diffrn_reflns_limit_l_min -17
_diffrn_reflns_number 10724
_diffrn_reflns_theta_full 68.23
_diffrn_reflns_theta_max 68.23
_exptl_absorpt_coefficient_mu 0.660
_exptl_absorpt_correction_T_max 0.968
_exptl_absorpt_correction_T_min 0.817
_exptl_absorpt_correction_type multi-scan
_exptl_absorpt_process_details '(ABSCOR; Higashi, 1995)'
_exptl_crystal_colour blue
_exptl_crystal_density_diffrn 1.417
_exptl_crystal_density_method 'not measured'
_exptl_crystal_description needle
_exptl_crystal_F_000 532.0
_exptl_crystal_size_max 0.300
_exptl_crystal_size_mid 0.050
_exptl_crystal_size_min 0.050
_refine_diff_density_max 0.07
_refine_diff_density_min -0.11
_refine_ls_extinction_method none
_refine_ls_goodness_of_fit_ref 0.334
_refine_ls_hydrogen_treatment mixed
_refine_ls_number_parameters 184
_refine_ls_number_reflns 2013
_refine_ls_R_factor_gt 0.0329
_refine_ls_shift/su_max 0.0011
_refine_ls_structure_factor_coef Fsqd
_refine_ls_weighting_details 'w = 1/[\s^2^(Fo^2^)]'
_refine_ls_weighting_scheme calc
_refine_ls_wR_factor_ref 0.0663
_reflns_number_gt 419
_reflns_number_total 2013
_reflns_threshold_expression F^2^>2\s(F^2^)
_cod_data_source_file ob6299.cif
_cod_data_source_block I
_cod_original_cell_volume 1196.2(2)
_cod_original_sg_symbol_H-M 'P 21/n'
_cod_database_code 2202816
_cod_database_fobs_code 2202816

loop_
_symmetry_equiv_pos_as_xyz
x,y,z
1/2-x,1/2+y,1/2-z
-x,-y,-z
1/2+x,1/2-y,1/2+z

loop_
_atom_site_label
_atom_site_fract_x
_atom_site_fract_y
_atom_site_fract_z
_atom_site_U_iso_or_equiv
_atom_site_adp_type
_atom_site_calc_flag
_atom_site_refinement_flags
_atom_site_occupancy
_atom_site_disorder_assembly
_atom_site_disorder_group
_atom_site_type_symbol
N1 0.6290(2) 0.0806(5) 0.9397(2) 0.0199(9) Uani d . 1.00 . . N
N2 0.4101(2) 0.2622(5) 0.9471(2) 0.0192(10) Uani d . 1.00 . . N
C1 0.7290(3) -0.0173(6) 0.9462(2) 0.0220(10) Uani d . 1.00 . . C
C2 0.8027(3) 0.1017(6) 0.9020(2) 0.0190(10) Uani d . 1.00 . . C
C3 0.9115(3) 0.0771(6) 0.8910(2) 0.0230(10) Uani d . 1.00 . . C
C4 0.9582(3) 0.2272(6) 0.8465(2) 0.0240(10) Uani d . 1.00 . . C
C5 0.8989(3) 0.4002(7) 0.8125(2) 0.0270(10) Uani d . 1.00 . . C
C6 0.7910(3) 0.4297(6) 0.8233(2) 0.0220(10) Uani d . 1.00 . . C
C7 0.7451(3) 0.2757(6) 0.8675(2) 0.0190(10) Uani d . 1.00 . . C
C8 0.6363(3) 0.2572(6) 0.8939(2) 0.0230(10) Uani d . 1.00 . . C
C9 0.5564(3) 0.4061(6) 0.8748(2) 0.0230(10) Uani d . 1.00 . . C
C10 0.4530(3) 0.4080(6) 0.8990(2) 0.0200(10) Uani d . 1.00 . . C
C11 0.3708(3) 0.5677(6) 0.8775(2) 0.0190(10) Uani d . 1.00 . . C
C12 0.3709(3) 0.7531(6) 0.8347(2) 0.0270(10) Uani d . 1.00 . . C
C13 0.2756(3) 0.8694(6) 0.8199(2) 0.0290(10) Uani d . 1.00 . . C
C14 0.1814(3) 0.8010(6) 0.8512(2) 0.0260(10) Uani d . 1.00 . . C
C15 0.1831(3) 0.6200(6) 0.8987(2) 0.0250(10) Uani d . 1.00 . . C
C16 0.2776(3) 0.5022(6) 0.9123(2) 0.0220(10) Uani d . 1.00 . . C
C17 0.3046(3) 0.3125(6) 0.9587(2) 0.0220(10) Uani d . 1.00 . . C
C18 0.2426(3) 0.1973(6) 1.0076(2) 0.0210(10) Uani d . 1.00 . . C
H1 0.438(3) 0.148(5) 0.962(2) 0.0283 Uiso d . 1.00 . . H
H2 0.9526 -0.0404 0.9138 0.0274 Uiso calc . 1.00 . . H
H3 1.0318 0.2128 0.8386 0.0292 Uiso calc . 1.00 . . H
H4 0.9329 0.5002 0.7813 0.0334 Uiso calc . 1.00 . . H
H5 0.7506 0.5487 0.8019 0.0265 Uiso calc . 1.00 . . H
H6 0.5738 0.5204 0.8415 0.0273 Uiso calc . 1.00 . . H
H7 0.4351 0.8002 0.8159 0.0328 Uiso calc . 1.00 . . H
H8 0.2739 0.9964 0.7890 0.0351 Uiso calc . 1.00 . . H
H9 0.1161 0.8800 0.8391 0.0308 Uiso calc . 1.00 . . H
H10 0.1206 0.5782 0.9217 0.0299 Uiso calc . 1.00 . . H
H11 0.1714 0.2469 1.0100 0.0253 Uiso calc . 1.00 . . H

loop_
_atom_site_aniso_label
_atom_site_aniso_U_11
_atom_site_aniso_U_22
_atom_site_aniso_U_33
_atom_site_aniso_U_12
_atom_site_aniso_U_13
_atom_site_aniso_U_23
N1 0.024(2) 0.015(2) 0.021(2) 0.000(2) 0.0060(10) 0.001(2)
N2 0.021(2) 0.014(2) 0.023(2) 0.009(2) 0.0060(10) 0.003(2)
C1 0.027(2) 0.021(3) 0.016(2) -0.001(2) -0.004(2) -0.003(2)
C2 0.024(2) 0.017(3) 0.017(2) 0.007(2) 0.005(2) 0.000(2)
C3 0.025(2) 0.017(3) 0.029(2) 0.009(2) 0.011(2) 0.000(2)
C4 0.018(2) 0.034(3) 0.023(2) -0.003(2) 0.009(2) -0.001(2)
C5 0.021(2) 0.034(3) 0.028(2) 0.001(2) 0.009(2) 0.009(2)
C6 0.025(2) 0.019(3) 0.022(2) 0.002(2) 0.001(2) 0.002(2)
C7 0.019(2) 0.022(3) 0.016(2) -0.001(2) 0.004(2) -0.004(2)
C8 0.030(2) 0.021(3) 0.017(2) 0.000(2) 0.004(2) -0.001(2)
C9 0.028(2) 0.019(3) 0.023(2) -0.009(2) 0.006(2) -0.001(2)
C10 0.027(2) 0.012(3) 0.022(2) -0.005(2) 0.005(2) -0.001(2)
C11 0.021(2) 0.017(3) 0.020(2) 0.002(2) 0.006(2) -0.008(2)
C12 0.034(2) 0.030(3) 0.018(2) -0.007(3) 0.009(2) -0.002(2)
C13 0.038(2) 0.025(3) 0.024(2) -0.002(2) 0.002(2) -0.003(2)
C14 0.027(2) 0.031(3) 0.020(2) 0.005(2) 0.002(2) 0.001(2)
C15 0.023(2) 0.028(3) 0.023(2) 0.001(2) 0.006(2) -0.006(2)
C16 0.032(2) 0.018(3) 0.013(2) -0.001(2) 0.001(2) 0.000(2)
C17 0.021(2) 0.025(3) 0.017(2) -0.001(2) 0.002(2) -0.004(2)
C18 0.019(2) 0.019(3) 0.023(2) 0.006(2) 0.003(2) -0.004(2)

loop_
_atom_type_symbol
_atom_type_description
_atom_type_scat_dispersion_real
_atom_type_scat_dispersion_imag
_atom_type_scat_source
C C 0.018 0.009
;International Tables for Crystallography
(1992, Vol. C, Tables 4.2.6.8 and 6.1.1.1)
;
H H 0.000 0.000
;International Tables for Crystallography
(1992, Vol. C, Table 6.1.1.2)
;
N N 0.031 0.018
;International Tables for Crystallography
(1992, Vol. C, Tables 4.2.6.8 and 6.1.1.1)
;

loop_
_geom_angle_atom_site_label_1
_geom_angle_atom_site_label_2
_geom_angle_atom_site_label_3
_geom_angle_site_symmetry_1
_geom_angle_site_symmetry_3
_geom_angle
_geom_angle_publ_flag
C1 N1 C8 . . 106.6(3) yes
C10 N2 C17 . . 111.7(3) yes
C10 N2 H1 . . 126(2) no
C17 N2 H1 . . 121(2) no
N1 C1 C2 . . 110.5(3) no
N1 C1 C18 . 3_657 124.8(4) yes
C2 C1 C18 . 3_657 124.6(4) no
C1 C2 C3 . . 134.1(4) no
C1 C2 C7 . . 106.7(3) no
C3 C2 C7 . . 119.1(4) no
C2 C3 C4 . . 118.7(4) no
C2 C3 H2 . . 120.8 no
C4 C3 H2 . . 120.5 no
C3 C4 C5 . . 121.2(3) no
C3 C4 H3 . . 119.6 no
C5 C4 H3 . . 119.1 no
C4 C5 C6 . . 121.4(4) no
C4 C5 H4 . . 119.4 no
C6 C5 H4 . . 119.3 no
C5 C6 C7 . . 116.5(4) no
C5 C6 H5 . . 122.0 no
C7 C6 H5 . . 121.5 no
C2 C7 C6 . . 123.1(3) no
C2 C7 C8 . . 105.1(3) no
C6 C7 C8 . . 131.7(4) no
N1 C8 C7 . . 111.0(4) no
N1 C8 C9 . . 126.4(3) yes
C7 C8 C9 . . 122.6(4) no
C8 C9 C10 . . 127.5(4) yes
C8 C9 H6 . . 116.2 no
C10 C9 H6 . . 116.3 no
N2 C10 C9 . . 126.9(4) yes
N2 C10 C11 . . 107.1(3) no
C9 C10 C11 . . 126.0(4) no
C10 C11 C12 . . 132.6(4) no
C10 C11 C16 . . 106.5(3) no
C12 C11 C16 . . 120.9(4) no
C11 C12 C13 . . 118.9(3) no
C11 C12 H7 . . 120.4 no
C13 C12 H7 . . 120.7 no
C12 C13 C14 . . 120.2(4) no
C12 C13 H8 . . 119.9 no
C14 C13 H8 . . 119.9 no
C13 C14 C15 . . 121.0(4) no
C13 C14 H9 . . 119.5 no
C15 C14 H9 . . 119.6 no
C14 C15 C16 . . 118.8(4) no
C14 C15 H10 . . 120.4 no
C16 C15 H10 . . 120.8 no
C11 C16 C15 . . 120.0(4) no
C11 C16 C17 . . 108.2(3) no
C15 C16 C17 . . 131.8(4) no
N2 C17 C16 . . 106.3(3) no
N2 C17 C18 . . 124.6(4) yes
C16 C17 C18 . . 129.1(4) no
C1 C18 C17 3_657 . 128.3(3) yes
C1 C18 H11 3_657 . 115.0 no
C17 C18 H11 . . 116.6 no

loop_
_geom_bond_atom_site_label_1
_geom_bond_atom_site_label_2
_geom_bond_site_symmetry_1
_geom_bond_site_symmetry_2
_geom_bond_distance
_geom_bond_publ_flag
N1 C1 . . 1.384(4) yes
N1 C8 . . 1.362(4) yes
N2 C10 . . 1.369(4) yes
N2 C17 . . 1.394(4) yes
N2 H1 . . 0.84(3) no
C1 C2 . . 1.458(5) no
C1 C18 . 3_657 1.382(5) yes
C2 C3 . . 1.401(5) no
C2 C7 . . 1.394(5) no
C3 C4 . . 1.382(5) no
C3 H2 . . 0.952 no
C4 C5 . . 1.397(5) no
C4 H3 . . 0.948 no
C5 C6 . . 1.393(5) no
C5 H4 . . 0.952 no
C6 C7 . . 1.393(5) no
C6 H5 . . 0.951 no
C7 C8 . . 1.483(4) no
C8 C9 . . 1.384(5) yes
C9 C10 . . 1.400(4) yes
C9 H6 . . 0.951 no
C10 C11 . . 1.457(5) no
C11 C12 . . 1.379(5) no
C11 C16 . . 1.424(5) no
C12 C13 . . 1.390(5) no
C12 H7 . . 0.948 no
C13 C14 . . 1.415(5) no
C13 H8 . . 0.953 no
C14 C15 . . 1.386(5) no
C14 H9 . . 0.950 no
C15 C16 . . 1.388(5) no
C15 H10 . . 0.949 no
C16 C17 . . 1.436(4) no
C17 C18 . . 1.386(4) yes
C18 H11 . . 0.950 no

loop_
_geom_contact_atom_site_label_1
_geom_contact_atom_site_label_2
_geom_contact_distance
_geom_contact_site_symmetry_2
_geom_contact_publ_flag
N1 C12 3.541(4) 3_667 no
N1 C13 3.564(4) 3_667 no
N1 C16 3.574(5) 3_667 no
N1 C11 3.581(4) 3_667 no
N1 C15 3.594(4) 3_667 no
N2 C10 3.368(5) 3_667 no
N2 C9 3.403(5) 3_667 no
N2 C13 3.440(5) 1_545 no
N2 C11 3.561(4) 3_667 no
C1 C14 3.329(5) 3_667 no
C1 C15 3.522(5) 3_667 no
C2 C15 3.469(5) 3_667 no
C2 C6 3.520(5) 2_646 no
C7 C15 3.494(5) 3_667 no
C8 C16 3.287(5) 3_667 no
C8 C15 3.537(5) 3_667 no
C8 C17 3.576(5) 3_667 no
C9 C17 3.300(5) 3_667 no
C9 C16 3.480(5) 3_667 no
C10 C10 3.246(7) 3_667 no
C11 C13 3.400(5) 2_546 no
C11 H1 3.56(3) 3_667 no
C12 H1 3.23(3) 1_565 no
C12 H1 3.52(3) 3_667 no
C13 H1 3.20(3) 1_565 no
C13 C16 3.507(5) 2_556 no
C13 C17 3.557(5) 1_565 no
C14 C18 3.485(5) 1_565 no
